data_4102570
loop_
_publ_author_name
'Yoshiaki Shoji'
'Tsukasa Matsuo'
'Daisuke Hashizume'
'Hiroyuki Fueno'
'Kazuyoshi Tanaka'
'Kohei Tamao'

_publ_section_title
;
 A Stable Doubly Hydrogen-Bridged Butterfly-Shaped Diborane(4) Compound
;
_journal_name_full 'Journal of the American Chemical Society'
_journal_page_first 8258
_journal_page_last 8260
_journal_paper_doi 10.1021/ja102913g
_journal_volume 132
_journal_year 2010
_chemical_formula_moiety 'C64 H108 B2 Li2 O2'
_chemical_formula_sum 'C64 H108 B2 Li2 O2'
_chemical_formula_weight 945.00
_chemical_name_systematic
;
 ?
;
_space_group_IT_number 61
_symmetry_cell_setting orthorhombic
_symmetry_space_group_name_Hall '-P 2ac 2ab'
_symmetry_space_group_name_H-M 'P b c a'
_atom_sites_solution_hydrogens geom
_atom_sites_solution_primary direct
_atom_sites_solution_secondary difmap
_audit_creation_method SHELXL-97
_cell_angle_alpha 90
_cell_angle_beta 90
_cell_angle_gamma 90
_cell_formula_units_Z 8
_cell_length_a 19.8440(2)
_cell_length_b 18.8816(1)
_cell_length_c 30.8966(3)
_cell_measurement_reflns_used 10936
_cell_measurement_temperature 100
_cell_measurement_theta_max 34.1618
_cell_measurement_theta_min 1.8326
_cell_volume 11576.54(17)
_computing_cell_refinement CrystalClear
_computing_data_collection 'Beamline Scheduling Software'
_computing_data_reduction HKL2000
_computing_molecular_graphics 'ORTEP-3 for Windows'
_computing_publication_material SHELXL-97
_computing_structure_refinement SHELXL-97
_computing_structure_solution SIR2004
_diffrn_ambient_temperature 100
_diffrn_detector_area_resol_mean 19.4932
_diffrn_measured_fraction_theta_full 0.981
_diffrn_measured_fraction_theta_max 0.981
_diffrn_measurement_device 'Jupiter210 (1x1 bin mode)'
_diffrn_measurement_device_type
;
SPring-8 high throughput protein goniometer
;
_diffrn_measurement_method \w-scan
_diffrn_radiation_detector CCD
_diffrn_radiation_monochromator 'Si(1 1 1)'
_diffrn_radiation_source 'SPring-8 BL26B1 bending magnet'
_diffrn_radiation_type synchrotron
_diffrn_radiation_wavelength 0.80000
_diffrn_reflns_av_R_equivalents 0.0984
_diffrn_reflns_av_sigmaI/netI 0.0921
_diffrn_reflns_limit_h_max 23
_diffrn_reflns_limit_h_min -23
_diffrn_reflns_limit_k_max 21
_diffrn_reflns_limit_k_min -21
_diffrn_reflns_limit_l_max 37
_diffrn_reflns_limit_l_min -37
_diffrn_reflns_number 72427
_diffrn_reflns_theta_full 28.81
_diffrn_reflns_theta_max 28.81
_diffrn_reflns_theta_min 1.48
_diffrn_standards_number 0
_exptl_absorpt_coefficient_mu 0.077
_exptl_absorpt_correction_type none
_exptl_crystal_colour 'reddish purple'
_exptl_crystal_density_diffrn 1.084
_exptl_crystal_density_method 'not measured'
_exptl_crystal_description plate
_exptl_crystal_F_000 4192
_exptl_crystal_size_max 0.12
_exptl_crystal_size_mid 0.04
_exptl_crystal_size_min 0.01
_refine_diff_density_max 0.444
_refine_diff_density_min -0.318
_refine_diff_density_rms 0.059
_refine_ls_extinction_method none
_refine_ls_goodness_of_fit_ref 0.911
_refine_ls_hydrogen_treatment mixed
_refine_ls_matrix_type full
_refine_ls_number_parameters 679
_refine_ls_number_reflns 10396
_refine_ls_number_restraints 10
_refine_ls_restrained_S_all 0.914
_refine_ls_R_factor_all 0.1046
_refine_ls_R_factor_gt 0.0527
_refine_ls_shift/su_max 0.001
_refine_ls_shift/su_mean 0.000
_refine_ls_structure_factor_coef Fsqd
_refine_ls_weighting_details 'calc w=1/[\s^2^(Fo^2^)+(0.0923P)^2^] where P=(Fo^2^+2Fc^2^)/3'
_refine_ls_weighting_scheme calc
_refine_ls_wR_factor_gt 0.1302
_refine_ls_wR_factor_ref 0.1562
_reflns_number_gt 5900
_reflns_number_total 10396
_reflns_threshold_expression I>2\s(I)
_cod_data_source_file ja102913g_si_002.cif
_cod_data_source_block dianion
_cod_database_code 4102570

loop_
_symmetry_equiv_pos_as_xyz
'x, y, z'
'-x+1/2, -y, z+1/2'
'x+1/2, -y+1/2, -z'
'-x, y+1/2, -z+1/2'
'-x, -y, -z'
'x-1/2, y, -z-1/2'
'-x-1/2, y-1/2, z'
'x, -y-1/2, z-1/2'

loop_
_atom_site_label
_atom_site_type_symbol
_atom_site_fract_x
_atom_site_fract_y
_atom_site_fract_z
_atom_site_U_iso_or_equiv
_atom_site_adp_type
_atom_site_occupancy
_atom_site_symmetry_multiplicity
_atom_site_calc_flag
_atom_site_refinement_flags
_atom_site_disorder_assembly
_atom_site_disorder_group
B1 B 0.27367(12) 0.15271(14) 0.57862(8) 0.0196(6) Uani 1 1 d . . .
H1 H 0.2752(10) 0.2082(11) 0.5965(7) 0.025(6) Uiso 1 1 d . . .
C1 C 0.27312(10) 0.16831(11) 0.52622(7) 0.0178(5) Uani 1 1 d . B .
C2 C 0.32793(10) 0.20450(11) 0.50492(6) 0.0173(5) Uani 1 1 d . . .
C3 C 0.39227(11) 0.23596(12) 0.52502(7) 0.0223(5) Uani 1 1 d . B .
C4 C 0.42696(11) 0.27385(12) 0.48634(7) 0.0227(5) Uani 1 1 d . . .
H4A H 0.4282 0.3255 0.4917 0.027 Uiso 1 1 calc R B .
H4B H 0.4740 0.2569 0.4836 0.027 Uiso 1 1 calc R . .
C5 C 0.38829(10) 0.25883(12) 0.44399(7) 0.0207(5) Uani 1 1 d . B .
C6 C 0.32697(10) 0.21848(12) 0.46036(7) 0.0195(5) Uani 1 1 d . B .
C7 C 0.27288(10) 0.19927(11) 0.43492(7) 0.0211(5) Uani 1 1 d . . .
H7 H 0.2732 0.2087 0.4047 0.025 Uiso 1 1 calc R B .
C8 C 0.21832(10) 0.16621(11) 0.45387(7) 0.0178(5) Uani 1 1 d . B .
C9 C 0.15394(10) 0.14422(12) 0.43062(7) 0.0200(5) Uani 1 1 d . . .
C10 C 0.10536(10) 0.13437(12) 0.46912(7) 0.0215(5) Uani 1 1 d . B .
H10A H 0.0767 0.0922 0.4643 0.026 Uiso 1 1 calc R . .
H10B H 0.0757 0.1763 0.4718 0.026 Uiso 1 1 calc R . .
C11 C 0.14725(10) 0.12488(12) 0.51131(7) 0.0191(5) Uani 1 1 d . . .
C12 C 0.21759(10) 0.15187(11) 0.49839(7) 0.0185(5) Uani 1 1 d . B .
C13 C 0.37874(11) 0.29211(13) 0.56034(7) 0.0293(6) Uani 1 1 d . . .
H13A H 0.3681 0.2674 0.5878 0.035 Uiso 1 1 calc R B .
H13B H 0.4205 0.3197 0.5650 0.035 Uiso 1 1 calc R . .
C14 C 0.32181(12) 0.34335(13) 0.55016(8) 0.0348(7) Uani 1 1 d . B .
H14A H 0.3310 0.3671 0.5226 0.052 Uiso 1 1 calc R . .
H14B H 0.3185 0.3787 0.5733 0.052 Uiso 1 1 calc R . .
H14C H 0.2793 0.3172 0.5481 0.052 Uiso 1 1 calc R . .
C15 C 0.43896(11) 0.17995(13) 0.54482(7) 0.0289(6) Uani 1 1 d . . .
H15A H 0.4791 0.2044 0.5566 0.035 Uiso 1 1 calc R B .
H15B H 0.4152 0.1578 0.5695 0.035 Uiso 1 1 calc R . .
C16 C 0.46260(12) 0.12200(14) 0.51515(8) 0.0385(7) Uani 1 1 d . B .
H16A H 0.4236 0.1001 0.5010 0.058 Uiso 1 1 calc R . .
H16B H 0.4870 0.0862 0.5319 0.058 Uiso 1 1 calc R . .
H16C H 0.4926 0.1420 0.4931 0.058 Uiso 1 1 calc R . .
C17 C 0.36481(11) 0.32796(12) 0.42243(7) 0.0251(6) Uani 1 1 d . . .
H17A H 0.3354 0.3157 0.3976 0.030 Uiso 1 1 calc R B .
H17B H 0.3371 0.3546 0.4435 0.030 Uiso 1 1 calc R . .
C18 C 0.42065(12) 0.37645(13) 0.40622(8) 0.0358(7) Uani 1 1 d . B .
H18A H 0.4515 0.3873 0.4301 0.054 Uiso 1 1 calc R . .
H18B H 0.4009 0.4205 0.3952 0.054 Uiso 1 1 calc R . .
H18C H 0.4455 0.3528 0.3829 0.054 Uiso 1 1 calc R . .
C19 C 0.43284(11) 0.21462(13) 0.41305(7) 0.0269(6) Uani 1 1 d . . .
H19A H 0.4762 0.2399 0.4095 0.032 Uiso 1 1 calc R B .
H19B H 0.4429 0.1691 0.4275 0.032 Uiso 1 1 calc R . .
C20 C 0.40569(13) 0.19800(15) 0.36818(8) 0.0396(7) Uani 1 1 d . B .
H20A H 0.3645 0.1696 0.3708 0.059 Uiso 1 1 calc R . .
H20B H 0.4396 0.1714 0.3518 0.059 Uiso 1 1 calc R . .
H20C H 0.3955 0.2423 0.3530 0.059 Uiso 1 1 calc R . .
C21 C 0.12949(11) 0.20211(13) 0.39956(7) 0.0257(6) Uani 1 1 d . B .
H21A H 0.1234 0.2465 0.4162 0.031 Uiso 1 1 calc R . .
H21B H 0.1651 0.2108 0.3778 0.031 Uiso 1 1 calc R . .
C22 C 0.06388(12) 0.18554(14) 0.37591(7) 0.0323(6) Uani 1 1 d . . .
H22A H 0.0711 0.1460 0.3559 0.048 Uiso 1 1 calc R B .
H22B H 0.0492 0.2274 0.3596 0.048 Uiso 1 1 calc R . .
H22C H 0.0291 0.1726 0.3970 0.048 Uiso 1 1 calc R . .
C23 C 0.16347(11) 0.07302(12) 0.40703(7) 0.0268(6) Uani 1 1 d . B .
H23A H 0.1774 0.0372 0.4287 0.032 Uiso 1 1 calc R . .
H23B H 0.1192 0.0581 0.3955 0.032 Uiso 1 1 calc R . .
C24 C 0.21406(12) 0.07170(13) 0.37008(7) 0.0333(6) Uani 1 1 d . . .
H24A H 0.2011 0.1068 0.3482 0.050 Uiso 1 1 calc R B .
H24B H 0.2147 0.0244 0.3570 0.050 Uiso 1 1 calc R . .
H24C H 0.2590 0.0830 0.3812 0.050 Uiso 1 1 calc R . .
C25 C 0.11675(11) 0.17123(11) 0.54751(7) 0.0204(5) Uani 1 1 d . B .
H25A H 0.0685 0.1590 0.5506 0.024 Uiso 1 1 calc R . .
H25B H 0.1393 0.1592 0.5751 0.024 Uiso 1 1 calc R . .
C26 C 0.12243(11) 0.25031(11) 0.54048(7) 0.0237(6) Uani 1 1 d . . .
H26A H 0.1700 0.2641 0.5407 0.036 Uiso 1 1 calc R B .
H26B H 0.0985 0.2753 0.5637 0.036 Uiso 1 1 calc R . .
H26C H 0.1024 0.2628 0.5125 0.036 Uiso 1 1 calc R . .
C27 C 0.14834(10) 0.04665(11) 0.52551(7) 0.0219(5) Uani 1 1 d . B .
H27A H 0.1682 0.0183 0.5018 0.026 Uiso 1 1 calc R . .
H27B H 0.1787 0.0423 0.5508 0.026 Uiso 1 1 calc R . .
C28 C 0.08064(11) 0.01437(13) 0.53738(8) 0.0300(6) Uani 1 1 d . . .
H28A H 0.0622 0.0389 0.5627 0.045 Uiso 1 1 calc R B .
H28B H 0.0866 -0.0360 0.5441 0.045 Uiso 1 1 calc R . .
H28C H 0.0495 0.0194 0.5130 0.045 Uiso 1 1 calc R . .
B2 B 0.27570(12) 0.08075(14) 0.60689(8) 0.0201(6) Uani 1 1 d . B .
H2 H 0.2780(11) 0.0273(12) 0.5886(7) 0.034(6) Uiso 1 1 d . . .
C29 C 0.28237(10) 0.06554(11) 0.65918(7) 0.0170(5) Uani 1 1 d . . .
C30 C 0.23377(10) 0.08850(11) 0.69051(7) 0.0170(5) Uani 1 1 d . B .
C31 C 0.16151(10) 0.11637(12) 0.68223(7) 0.0186(5) Uani 1 1 d . . .
C32 C 0.12889(11) 0.11080(12) 0.72772(6) 0.0216(5) Uani 1 1 d . B .
H32A H 0.1001 0.1527 0.7332 0.026 Uiso 1 1 calc R . .
H32B H 0.1003 0.0679 0.7294 0.026 Uiso 1 1 calc R . .
C33 C 0.18516(11) 0.10688(12) 0.76191(7) 0.0213(5) Uani 1 1 d . . .
C34 C 0.24308(10) 0.07891(11) 0.73505(6) 0.0175(5) Uani 1 1 d . B .
C35 C 0.29903(10) 0.04443(11) 0.75100(7) 0.0192(5) Uani 1 1 d . . .
H35 H 0.3055 0.0393 0.7813 0.023 Uiso 1 1 calc R B .
C36 C 0.34547(10) 0.01742(11) 0.72205(7) 0.0168(5) Uani 1 1 d . B .
C37 C 0.40874(10) -0.02252(12) 0.73478(7) 0.0202(5) Uani 1 1 d . . .
C38 C 0.43122(11) -0.05325(12) 0.69095(7) 0.0223(5) Uani 1 1 d . B .
H38A H 0.4186 -0.1039 0.6892 0.027 Uiso 1 1 calc R . .
H38B H 0.4808 -0.0495 0.6881 0.027 Uiso 1 1 calc R . .
C39 C 0.39648(10) -0.01139(12) 0.65407(7) 0.0215(5) Uani 1 1 d . . .
C40 C 0.33779(10) 0.02635(11) 0.67756(7) 0.0173(5) Uani 1 1 d . B .
C41 C 0.16074(10) 0.19359(11) 0.66568(7) 0.0197(5) Uani 1 1 d . B .
H41A H 0.1881 0.2228 0.6857 0.024 Uiso 1 1 calc R A 2
H41B H 0.1830 0.1948 0.6370 0.024 Uiso 1 1 calc R A 2
C42 C 0.09145(11) 0.22780(12) 0.66132(7) 0.0255(6) Uani 1 1 d . . .
H42A H 0.0631 0.1988 0.6424 0.038 Uiso 1 1 calc R B .
H42B H 0.0963 0.2753 0.6489 0.038 Uiso 1 1 calc R . .
H42C H 0.0704 0.2314 0.6899 0.038 Uiso 1 1 calc R . .
C43 C 0.12524(10) 0.06868(11) 0.64930(7) 0.0194(5) Uani 1 1 d . B .
H43A H 0.0782 0.0855 0.6464 0.023 Uiso 1 1 calc R . .
H43B H 0.1472 0.0748 0.6208 0.023 Uiso 1 1 calc R . .
C44 C 0.12377(11) -0.01008(12) 0.65984(7) 0.0268(6) Uani 1 1 d . . .
H44A H 0.1699 -0.0272 0.6642 0.040 Uiso 1 1 calc R B .
H44B H 0.1030 -0.0360 0.6358 0.040 Uiso 1 1 calc R . .
H44C H 0.0974 -0.0178 0.6863 0.040 Uiso 1 1 calc R . .
C45 C 0.20022(12) 0.18206(12) 0.77943(7) 0.0272(6) Uani 1 1 d . B .
H45A H 0.2107 0.2130 0.7545 0.033 Uiso 1 1 calc R . .
H45B H 0.1585 0.2005 0.7929 0.033 Uiso 1 1 calc R . .
C46 C 0.25696(13) 0.18915(15) 0.81203(8) 0.0435(7) Uani 1 1 d . . .
H46A H 0.2447 0.1643 0.8387 0.065 Uiso 1 1 calc R B .
H46B H 0.2646 0.2394 0.8184 0.065 Uiso 1 1 calc R . .
H46C H 0.2982 0.1684 0.8000 0.065 Uiso 1 1 calc R . .
C47 C 0.16587(11) 0.05911(12) 0.80031(7) 0.0263(6) Uani 1 1 d . B .
H47A H 0.2027 0.0613 0.8219 0.032 Uiso 1 1 calc R . .
H47B H 0.1251 0.0791 0.8141 0.032 Uiso 1 1 calc R . .
C48 C 0.15220(13) -0.01874(15) 0.79007(8) 0.0422(7) Uani 1 1 d . . .
H48A H 0.1135 -0.0223 0.7705 0.063 Uiso 1 1 calc R B .
H48B H 0.1424 -0.0443 0.8170 0.063 Uiso 1 1 calc R . .
H48C H 0.1919 -0.0395 0.7762 0.063 Uiso 1 1 calc R . .
C49 C 0.46398(11) 0.02737(13) 0.75233(7) 0.0266(6) Uani 1 1 d . B .
H49A H 0.5051 -0.0012 0.7574 0.032 Uiso 1 1 calc R . .
H49B H 0.4748 0.0622 0.7294 0.032 Uiso 1 1 calc R . .
C50 C 0.44882(12) 0.06832(13) 0.79377(7) 0.0318(6) Uani 1 1 d . . .
H50A H 0.4076 0.0961 0.7899 0.048 Uiso 1 1 calc R B .
H50B H 0.4865 0.1002 0.8003 0.048 Uiso 1 1 calc R . .
H50C H 0.4427 0.0350 0.8178 0.048 Uiso 1 1 calc R . .
C51 C 0.39545(11) -0.08058(12) 0.76859(7) 0.0271(6) Uani 1 1 d . B .
H51A H 0.4379 -0.1070 0.7733 0.033 Uiso 1 1 calc R . .
H51B H 0.3837 -0.0573 0.7963 0.033 Uiso 1 1 calc R . .
C52 C 0.34064(13) -0.13346(13) 0.75794(8) 0.0370(7) Uani 1 1 d . . .
H52A H 0.2986 -0.1082 0.7517 0.056 Uiso 1 1 calc R B .
H52B H 0.3338 -0.1652 0.7827 0.056 Uiso 1 1 calc R . .
H52C H 0.3540 -0.1612 0.7326 0.056 Uiso 1 1 calc R . .
C53 C 0.44455(11) 0.04391(13) 0.63458(7) 0.0289(6) Uani 1 1 d . B .
H53A H 0.4189 0.0729 0.6135 0.035 Uiso 1 1 calc R . .
H53B H 0.4595 0.0759 0.6581 0.035 Uiso 1 1 calc R . .
C54 C 0.50689(12) 0.01492(16) 0.61186(9) 0.0454(8) Uani 1 1 d . . .
H54A H 0.5333 -0.0134 0.6323 0.068 Uiso 1 1 calc R B .
H54B H 0.5344 0.0544 0.6012 0.068 Uiso 1 1 calc R . .
H54C H 0.4931 -0.0148 0.5874 0.068 Uiso 1 1 calc R . .
C55 C 0.37472(12) -0.06470(13) 0.61911(7) 0.0284(6) Uani 1 1 d . B .
H55A H 0.3655 -0.0385 0.5920 0.034 Uiso 1 1 calc R . .
H55B H 0.4128 -0.0973 0.6134 0.034 Uiso 1 1 calc R . .
C56 C 0.31313(12) -0.10828(13) 0.63047(8) 0.0313(6) Uani 1 1 d . . .
H56A H 0.3190 -0.1292 0.6592 0.047 Uiso 1 1 calc R B .
H56B H 0.3073 -0.1461 0.6090 0.047 Uiso 1 1 calc R . .
H56C H 0.2732 -0.0778 0.6305 0.047 Uiso 1 1 calc R . .
Li1 Li 0.3029(2) 0.0589(2) 0.53935(13) 0.0379(11) Uani 1 1 d . B .
O1 O 0.32994(8) -0.00709(8) 0.49787(5) 0.0276(4) Uani 1 1 d . . .
C57 C 0.33832(13) -0.08206(12) 0.50391(8) 0.0314(6) Uani 1 1 d . B .
H57A H 0.3026 -0.1008 0.5231 0.038 Uiso 1 1 calc R . .
H57B H 0.3826 -0.0922 0.5172 0.038 Uiso 1 1 calc R . .
C58 C 0.33379(13) -0.11598(13) 0.45947(7) 0.0316(6) Uani 1 1 d . . .
H58A H 0.3786 -0.1322 0.4495 0.038 Uiso 1 1 calc R B .
H58B H 0.3025 -0.1568 0.4598 0.038 Uiso 1 1 calc R . .
C59 C 0.30725(13) -0.05720(12) 0.43072(8) 0.0343(6) Uani 1 1 d . B .
H59A H 0.3247 -0.0617 0.4008 0.041 Uiso 1 1 calc R . .
H59B H 0.2574 -0.0571 0.4300 0.041 Uiso 1 1 calc R . .
C60 C 0.33425(12) 0.00853(13) 0.45249(7) 0.0287(6) Uani 1 1 d . B .
H60A H 0.3815 0.0176 0.4438 0.034 Uiso 1 1 calc R . .
H60B H 0.3066 0.0504 0.4451 0.034 Uiso 1 1 calc R . .
Li2A Li 0.3228(4) 0.1693(4) 0.6418(2) 0.0309(15) Uiso 0.569(4) 1 d P B 1
O2A O 0.3671(3) 0.2342(3) 0.67661(17) 0.0453(14) Uani 0.569(4) 1 d PD B 1
C61A C 0.3518(4) 0.3078(4) 0.6897(2) 0.0584(14) Uani 0.569(4) 1 d PD B 1
H61A H 0.3112 0.3103 0.7082 0.070 Uiso 0.569(4) 1 calc PR B 1
H61B H 0.3457 0.3391 0.6642 0.070 Uiso 0.569(4) 1 calc PR B 1
C62A C 0.4147(3) 0.3263(3) 0.7145(2) 0.0642(14) Uani 0.569(4) 1 d PD B 1
H62A H 0.4496 0.3450 0.6946 0.077 Uiso 0.569(4) 1 calc PR B 1
H62B H 0.4047 0.3630 0.7365 0.077 Uiso 0.569(4) 1 calc PR B 1
C63A C 0.4388(4) 0.2609(4) 0.7357(3) 0.072(2) Uani 0.569(4) 1 d PD B 1
H63A H 0.4329 0.2638 0.7675 0.087 Uiso 0.569(4) 1 calc PR B 1
H63B H 0.4870 0.2527 0.7292 0.087 Uiso 0.569(4) 1 calc PR B 1
C64A C 0.3965(5) 0.2037(5) 0.7172(3) 0.073(2) Uani 0.569(4) 1 d PD B 1
H64A H 0.3604 0.1900 0.7377 0.088 Uiso 0.569(4) 1 calc PR B 1
H64B H 0.4241 0.1614 0.7106 0.088 Uiso 0.569(4) 1 calc PR B 1
Li2B Li 0.2963(5) 0.1801(6) 0.6469(3) 0.0309(15) Uiso 0.431(4) 1 d P B 2
O2B O 0.3471(5) 0.2340(4) 0.6875(3) 0.0453(14) Uani 0.431(4) 1 d PD B 2
C61B C 0.3572(7) 0.3108(5) 0.6798(3) 0.0584(14) Uani 0.431(4) 1 d PD B 2
H61C H 0.3181 0.3348 0.6663 0.070 Uiso 0.431(4) 1 calc PR B 2
H61D H 0.3996 0.3225 0.6646 0.070 Uiso 0.431(4) 1 calc PR B 2
C62B C 0.3609(4) 0.3193(4) 0.7282(2) 0.0642(14) Uani 0.431(4) 1 d PD B 2
H62C H 0.3738 0.3682 0.7362 0.077 Uiso 0.431(4) 1 calc PR B 2
H62D H 0.3171 0.3079 0.7419 0.077 Uiso 0.431(4) 1 calc PR B 2
C63B C 0.4134(5) 0.2681(6) 0.7416(4) 0.072(2) Uani 0.431(4) 1 d PD B 2
H63C H 0.4025 0.2474 0.7702 0.087 Uiso 0.431(4) 1 calc PR B 2
H63D H 0.4580 0.2914 0.7433 0.087 Uiso 0.431(4) 1 calc PR B 2
C64B C 0.4131(6) 0.2125(8) 0.7074(4) 0.073(2) Uani 0.431(4) 1 d PD B 2
H64C H 0.4119 0.1640 0.7195 0.088 Uiso 0.431(4) 1 calc PR B 2
H64D H 0.4514 0.2173 0.6870 0.088 Uiso 0.431(4) 1 calc PR B 2

loop_
_atom_site_aniso_label
_atom_site_aniso_U_11
_atom_site_aniso_U_22
_atom_site_aniso_U_33
_atom_site_aniso_U_23
_atom_site_aniso_U_13
_atom_site_aniso_U_12
B1 0.0172(13) 0.0223(17) 0.0193(13) -0.0027(12) -0.0006(10) -0.0001(11)
C1 0.0172(11) 0.0179(13) 0.0183(11) 0.0002(10) 0.0009(9) 0.0016(10)
C2 0.0184(11) 0.0161(13) 0.0175(11) 0.0011(10) 0.0002(9) 0.0030(9)
C3 0.0200(12) 0.0298(15) 0.0173(12) 0.0031(10) -0.0007(9) -0.0016(10)
C4 0.0168(11) 0.0262(15) 0.0250(13) 0.0019(10) 0.0001(9) -0.0007(10)
C5 0.0167(11) 0.0263(15) 0.0190(12) 0.0042(10) 0.0005(9) -0.0010(10)
C6 0.0189(11) 0.0198(14) 0.0198(12) 0.0007(10) 0.0029(9) 0.0035(10)
C7 0.0259(12) 0.0246(14) 0.0128(11) 0.0000(10) 0.0005(9) 0.0020(11)
C8 0.0185(11) 0.0178(13) 0.0172(11) -0.0030(10) -0.0005(9) 0.0041(10)
C9 0.0197(11) 0.0235(14) 0.0167(11) -0.0018(10) -0.0017(9) 0.0006(10)
C10 0.0190(12) 0.0233(14) 0.0222(12) -0.0022(10) -0.0017(9) -0.0021(10)
C11 0.0205(12) 0.0199(14) 0.0168(11) -0.0029(10) -0.0009(9) -0.0021(10)
C12 0.0220(12) 0.0159(13) 0.0177(12) -0.0023(9) 0.0008(9) 0.0025(10)
C13 0.0255(13) 0.0398(17) 0.0227(13) -0.0007(12) 0.0006(10) -0.0132(11)
C14 0.0306(14) 0.0376(17) 0.0362(15) -0.0117(12) 0.0067(11) -0.0076(12)
C15 0.0220(12) 0.0398(17) 0.0249(13) 0.0097(12) -0.0003(10) -0.0033(11)
C16 0.0318(15) 0.0380(18) 0.0456(17) 0.0129(14) -0.0077(12) 0.0009(13)
C17 0.0229(12) 0.0322(16) 0.0203(12) 0.0057(11) 0.0009(9) 0.0004(11)
C18 0.0338(15) 0.0348(17) 0.0389(15) 0.0162(13) 0.0006(12) 0.0006(12)
C19 0.0241(13) 0.0315(16) 0.0250(13) 0.0037(11) 0.0057(10) 0.0001(11)
C20 0.0342(15) 0.0541(19) 0.0303(15) -0.0089(13) 0.0063(11) 0.0065(13)
C21 0.0271(13) 0.0310(15) 0.0192(12) -0.0002(11) -0.0013(10) 0.0035(11)
C22 0.0333(14) 0.0430(17) 0.0206(13) -0.0025(12) -0.0057(10) 0.0068(12)
C23 0.0260(13) 0.0306(16) 0.0240(13) -0.0064(11) -0.0065(10) 0.0006(11)
C24 0.0406(15) 0.0379(16) 0.0213(13) -0.0090(12) -0.0049(11) 0.0071(13)
C25 0.0203(12) 0.0249(15) 0.0160(11) 0.0012(10) 0.0013(9) -0.0017(10)
C26 0.0225(12) 0.0251(16) 0.0236(12) -0.0030(11) 0.0013(9) 0.0004(10)
C27 0.0218(12) 0.0236(15) 0.0203(12) -0.0033(10) -0.0032(9) -0.0004(10)
C28 0.0268(13) 0.0283(16) 0.0348(14) 0.0062(12) -0.0080(11) -0.0045(11)
B2 0.0174(13) 0.0219(17) 0.0211(14) -0.0036(12) -0.0008(10) 0.0010(11)
C29 0.0168(11) 0.0151(13) 0.0190(11) -0.0003(10) 0.0002(9) -0.0049(9)
C30 0.0184(11) 0.0134(13) 0.0192(12) 0.0026(9) -0.0002(9) -0.0036(9)
C31 0.0216(12) 0.0198(14) 0.0144(11) 0.0011(10) -0.0002(9) 0.0007(10)
C32 0.0222(12) 0.0250(14) 0.0176(12) 0.0018(10) 0.0012(9) 0.0037(10)
C33 0.0202(12) 0.0271(15) 0.0165(11) 0.0006(10) 0.0021(9) 0.0048(10)
C34 0.0189(11) 0.0160(13) 0.0177(12) -0.0013(10) 0.0003(9) -0.0032(10)
C35 0.0222(12) 0.0221(14) 0.0133(11) 0.0019(10) -0.0038(9) -0.0013(10)
C36 0.0170(11) 0.0165(13) 0.0169(11) 0.0017(9) -0.0010(9) -0.0025(9)
C37 0.0166(11) 0.0269(15) 0.0173(11) 0.0025(10) -0.0009(9) 0.0016(10)
C38 0.0208(12) 0.0260(15) 0.0199(12) 0.0014(10) -0.0005(9) 0.0028(10)
C39 0.0192(12) 0.0269(15) 0.0183(12) 0.0019(10) 0.0001(9) 0.0033(10)
C40 0.0186(11) 0.0160(13) 0.0174(11) 0.0000(9) 0.0019(9) -0.0033(10)
C41 0.0215(12) 0.0210(14) 0.0166(11) -0.0011(10) -0.0020(9) -0.0002(10)
C42 0.0250(13) 0.0254(15) 0.0261(13) 0.0024(11) 0.0023(10) 0.0024(11)
C43 0.0185(11) 0.0225(15) 0.0172(11) 0.0010(10) 0.0002(9) 0.0004(10)
C44 0.0269(13) 0.0282(16) 0.0253(13) 0.0017(11) -0.0003(10) -0.0024(11)
C45 0.0318(13) 0.0282(16) 0.0215(12) -0.0043(11) 0.0008(10) 0.0061(11)
C46 0.0479(17) 0.0445(19) 0.0380(16) -0.0147(14) -0.0112(13) 0.0078(14)
C47 0.0253(13) 0.0340(17) 0.0196(12) 0.0047(11) 0.0012(10) 0.0072(11)
C48 0.0370(15) 0.055(2) 0.0348(16) 0.0160(14) 0.0018(12) 0.0041(14)
C49 0.0216(12) 0.0364(16) 0.0220(12) 0.0007(11) -0.0022(9) 0.0007(11)
C50 0.0225(12) 0.0450(18) 0.0279(13) -0.0060(12) -0.0039(10) -0.0033(12)
C51 0.0288(13) 0.0315(16) 0.0211(12) 0.0046(11) 0.0023(10) 0.0078(11)
C52 0.0538(17) 0.0286(16) 0.0286(14) 0.0015(12) 0.0104(12) -0.0038(13)
C53 0.0256(13) 0.0392(17) 0.0218(12) 0.0078(11) 0.0041(10) 0.0057(11)
C54 0.0281(14) 0.067(2) 0.0411(16) 0.0229(15) 0.0113(12) 0.0123(14)
C55 0.0332(14) 0.0343(16) 0.0177(12) -0.0024(11) -0.0019(10) 0.0144(12)
C56 0.0352(15) 0.0301(16) 0.0287(14) -0.0096(12) -0.0103(11) 0.0062(12)
Li1 0.060(3) 0.034(3) 0.020(2) 0.0014(19) 0.003(2) 0.011(2)
O1 0.0413(10) 0.0211(11) 0.0203(9) 0.0001(7) 0.0048(7) 0.0044(8)
C57 0.0453(16) 0.0201(16) 0.0289(14) 0.0003(11) 0.0005(11) 0.0026(12)
C58 0.0371(15) 0.0288(16) 0.0290(14) -0.0037(12) -0.0028(11) 0.0014(12)
C59 0.0431(16) 0.0367(17) 0.0230(13) -0.0040(12) -0.0060(11) 0.0040(13)
C60 0.0366(14) 0.0317(16) 0.0177(12) 0.0011(11) 0.0017(10) 0.0018(12)
O2A 0.090(4) 0.0279(13) 0.018(3) 0.0109(16) -0.018(2) -0.026(2)
C61A 0.088(3) 0.032(2) 0.055(4) 0.013(2) -0.019(2) 0.0003(19)
C62A 0.087(4) 0.030(3) 0.076(4) -0.005(2) -0.004(3) -0.012(3)
C63A 0.058(6) 0.086(3) 0.073(4) 0.017(3) -0.032(4) -0.039(3)
C64A 0.135(5) 0.039(3) 0.046(4) 0.021(3) -0.042(4) -0.007(3)
O2B 0.090(4) 0.0279(13) 0.018(3) 0.0109(16) -0.018(2) -0.026(2)
C61B 0.088(3) 0.032(2) 0.055(4) 0.013(2) -0.019(2) 0.0003(19)
C62B 0.087(4) 0.030(3) 0.076(4) -0.005(2) -0.004(3) -0.012(3)
C63B 0.058(6) 0.086(3) 0.073(4) 0.017(3) -0.032(4) -0.039(3)
C64B 0.135(5) 0.039(3) 0.046(4) 0.021(3) -0.042(4) -0.007(3)

loop_
_atom_type_symbol
_atom_type_description
_atom_type_scat_dispersion_real
_atom_type_scat_dispersion_imag
_atom_type_scat_source
C C 0.0040 0.0020 'International Tables Vol C Tables 4.2.6.8 and 6.1.1.4'
H H 0.0000 0.0000 'International Tables Vol C Tables 4.2.6.8 and 6.1.1.4'
Li Li 0.0000 0.0000 'International Tables Vol C Tables 4.2.6.8 and 6.1.1.4'
B B 0.0020 0.0010 'International Tables Vol C Tables 4.2.6.8 and 6.1.1.4'
O O 0.0140 0.0080 'International Tables Vol C Tables 4.2.6.8 and 6.1.1.4'

loop_
_geom_angle_atom_site_label_1
_geom_angle_atom_site_label_2
_geom_angle_atom_site_label_3
_geom_angle
B2 B1 C1 133.0(2)
B2 B1 Li2A 68.3(2)
C1 B1 Li2A 148.1(3)
B2 B1 Li2B 71.2(3)
C1 B1 Li2B 153.5(3)
B2 B1 Li1 67.59(17)
C1 B1 Li1 66.88(15)
Li2A B1 Li1 118.8(3)
Li2B B1 Li1 130.7(3)
B2 B1 H1 119.4(10)
C1 B1 H1 107.5(10)
Li2A B1 H1 56.6(10)
Li2B B1 H1 49.1(10)
Li1 B1 H1 162.2(10)
C12 C1 C2 114.13(18)
C12 C1 B1 123.85(18)
C2 C1 B1 121.90(18)
C12 C1 Li1 96.57(18)
C2 C1 Li1 109.18(18)
B1 C1 Li1 69.30(16)
C6 C2 C1 121.78(19)
C6 C2 C3 109.57(18)
C1 C2 C3 128.60(18)
C15 C3 C2 113.33(18)
C15 C3 C13 107.25(18)
C2 C3 C13 113.94(18)
C15 C3 C4 110.90(18)
C2 C3 C4 103.58(17)
C13 C3 C4 107.72(18)
C5 C4 C3 110.32(17)
C5 C4 H4A 109.6
C3 C4 H4A 109.6
C5 C4 H4B 109.6
C3 C4 H4B 109.6
H4A C4 H4B 108.1
C6 C5 C17 109.06(17)
C6 C5 C4 101.99(17)
C17 C5 C4 111.22(18)
C6 C5 C19 113.08(18)
C17 C5 C19 111.33(18)
C4 C5 C19 109.81(17)
C7 C6 C2 121.39(19)
C7 C6 C5 124.37(19)
C2 C6 C5 114.18(18)
C6 C7 C8 119.19(19)
C6 C7 H7 120.4
C8 C7 H7 120.4
C7 C8 C12 120.78(19)
C7 C8 C9 125.52(19)
C12 C8 C9 113.66(18)
C8 C9 C21 111.48(18)
C8 C9 C23 110.97(17)
C21 C9 C23 111.39(18)
C8 C9 C10 101.15(16)
C21 C9 C10 111.77(18)
C23 C9 C10 109.66(18)
C9 C10 C11 109.02(17)
C9 C10 H10A 109.9
C11 C10 H10A 109.9
C9 C10 H10B 109.9
C11 C10 H10B 109.9
H10A C10 H10B 108.3
C12 C11 C27 112.25(17)
C12 C11 C25 110.84(17)
C27 C11 C25 110.04(17)
C12 C11 C10 103.24(16)
C27 C11 C10 110.87(17)
C25 C11 C10 109.40(17)
C8 C12 C1 122.64(19)
C8 C12 C11 109.14(17)
C1 C12 C11 127.90(18)
C8 C12 Li1 124.68(17)
C1 C12 Li1 52.24(14)
C11 C12 Li1 103.16(16)
C14 C13 C3 114.81(19)
C14 C13 H13A 108.6
C3 C13 H13A 108.6
C14 C13 H13B 108.6
C3 C13 H13B 108.6
H13A C13 H13B 107.5
C13 C14 H14A 109.5
C13 C14 H14B 109.5
H14A C14 H14B 109.5
C13 C14 H14C 109.5
H14A C14 H14C 109.5
H14B C14 H14C 109.5
C16 C15 C3 116.58(19)
C16 C15 H15A 108.1
C3 C15 H15A 108.1
C16 C15 H15B 108.1
C3 C15 H15B 108.1
H15A C15 H15B 107.3
C15 C16 H16A 109.5
C15 C16 H16B 109.5
H16A C16 H16B 109.5
C15 C16 H16C 109.5
H16A C16 H16C 109.5
H16B C16 H16C 109.5
C18 C17 C5 115.63(18)
C18 C17 H17A 108.4
C5 C17 H17A 108.4
C18 C17 H17B 108.4
C5 C17 H17B 108.4
H17A C17 H17B 107.4
C17 C18 H18A 109.5
C17 C18 H18B 109.5
H18A C18 H18B 109.5
C17 C18 H18C 109.5
H18A C18 H18C 109.5
H18B C18 H18C 109.5
C20 C19 C5 118.19(19)
C20 C19 H19A 107.8
C5 C19 H19A 107.8
C20 C19 H19B 107.8
C5 C19 H19B 107.8
H19A C19 H19B 107.1
C19 C20 H20A 109.5
C19 C20 H20B 109.5
H20A C20 H20B 109.5
C19 C20 H20C 109.5
H20A C20 H20C 109.5
H20B C20 H20C 109.5
C22 C21 C9 115.06(19)
C22 C21 H21A 108.5
C9 C21 H21A 108.5
C22 C21 H21B 108.5
C9 C21 H21B 108.5
H21A C21 H21B 107.5
C21 C22 H22A 109.5
C21 C22 H22B 109.5
H22A C22 H22B 109.5
C21 C22 H22C 109.5
H22A C22 H22C 109.5
H22B C22 H22C 109.5
C24 C23 C9 116.78(19)
C24 C23 H23A 108.1
C9 C23 H23A 108.1
C24 C23 H23B 108.1
C9 C23 H23B 108.1
H23A C23 H23B 107.3
C23 C24 H24A 109.5
C23 C24 H24B 109.5
H24A C24 H24B 109.5
C23 C24 H24C 109.5
H24A C24 H24C 109.5
H24B C24 H24C 109.5
C26 C25 C11 115.22(18)
C26 C25 H25A 108.5
C11 C25 H25A 108.5
C26 C25 H25B 108.5
C11 C25 H25B 108.5
H25A C25 H25B 107.5
C25 C26 H26A 109.5
C25 C26 H26B 109.5
H26A C26 H26B 109.5
C25 C26 H26C 109.5
H26A C26 H26C 109.5
H26B C26 H26C 109.5
C28 C27 C11 116.14(18)
C28 C27 H27A 108.3
C11 C27 H27A 108.3
C28 C27 H27B 108.3
C11 C27 H27B 108.3
H27A C27 H27B 107.4
C27 C28 H28A 109.5
C27 C28 H28B 109.5
H28A C28 H28B 109.5
C27 C28 H28C 109.5
H28A C28 H28C 109.5
H28B C28 H28C 109.5
B1 B2 C29 132.8(2)
B1 B2 Li1 69.51(17)
C29 B2 Li1 151.7(2)
B1 B2 Li2A 68.6(2)
C29 B2 Li2A 67.5(2)
Li1 B2 Li2A 120.3(3)
B1 B2 Li2B 66.8(3)
C29 B2 Li2B 66.3(3)
Li1 B2 Li2B 128.7(3)
B1 B2 H2 118.0(11)
C29 B2 H2 108.9(11)
Li1 B2 H2 50.3(11)
Li2A B2 H2 152.4(11)
Li2B B2 H2 166.8(11)
C30 C29 C40 113.73(18)
C30 C29 B2 123.76(18)
C40 C29 B2 122.50(18)
C30 C29 Li2A 98.1(2)
C40 C29 Li2A 106.1(2)
B2 C29 Li2A 68.4(2)
C30 C29 Li2B 84.5(3)
C40 C29 Li2B 118.3(3)
B2 C29 Li2B 70.8(3)
C34 C30 C29 122.38(19)
C34 C30 C31 109.18(17)
C29 C30 C31 127.89(18)
C34 C30 Li2B 123.3(3)
C29 C30 Li2B 61.0(3)
C31 C30 Li2B 97.7(3)
C34 C30 Li2A 121.3(2)
C29 C30 Li2A 51.1(2)
C31 C30 Li2A 108.2(2)
C43 C31 C41 109.21(17)
C43 C31 C30 110.10(17)
C41 C31 C30 112.61(17)
C43 C31 C32 111.38(17)
C41 C31 C32 111.08(17)
C30 C31 C32 102.34(16)
C33 C32 C31 108.82(16)
C33 C32 H32A 109.9
C31 C32 H32A 109.9
C33 C32 H32B 109.9
C31 C32 H32B 109.9
H32A C32 H32B 108.3
C34 C33 C47 114.04(18)
C34 C33 C32 101.04(16)
C47 C33 C32 112.15(18)
C34 C33 C45 111.41(18)
C47 C33 C45 108.41(18)
C32 C33 C45 109.63(18)
C35 C34 C30 121.26(19)
C35 C34 C33 125.51(19)
C30 C34 C33 113.18(18)
C34 C35 C36 118.69(19)
C34 C35 H35 120.7
C36 C35 H35 120.7
C35 C36 C40 121.40(19)
C35 C36 C37 124.59(19)
C40 C36 C37 114.00(18)
C36 C37 C51 112.89(18)
C36 C37 C38 101.49(16)
C51 C37 C38 112.26(19)
C36 C37 C49 112.05(18)
C51 C37 C49 108.56(18)
C38 C37 C49 109.46(17)
C37 C38 C39 109.03(18)
C37 C38 H38A 109.9
C39 C38 H38A 109.9
C37 C38 H38B 109.9
C39 C38 H38B 109.9
H38A C38 H38B 108.3
C53 C39 C55 110.10(18)
C53 C39 C40 109.77(18)
C55 C39 C40 114.81(17)
C53 C39 C38 111.02(18)
C55 C39 C38 107.92(18)
C40 C39 C38 103.00(16)
C36 C40 C29 122.28(19)
C36 C40 C39 108.96(18)
C29 C40 C39 128.76(18)
C42 C41 C31 115.97(18)
C42 C41 Li2B 153.9(3)
C31 C41 Li2B 88.5(2)
C42 C41 H41A 108.3
C31 C41 H41A 108.3
Li2B C41 H41A 69.4
C42 C41 H41B 108.3
C31 C41 H41B 108.3
Li2B C41 H41B 51.6
H41A C41 H41B 107.4
C41 C42 H42A 109.5
C41 C42 H42B 109.5
H42A C42 H42B 109.5
C41 C42 H42C 109.5
H42A C42 H42C 109.5
H42B C42 H42C 109.5
C44 C43 C31 116.06(18)
C44 C43 H43A 108.3
C31 C43 H43A 108.3
C44 C43 H43B 108.3
C31 C43 H43B 108.3
H43A C43 H43B 107.4
C43 C44 H44A 109.5
C43 C44 H44B 109.5
H44A C44 H44B 109.5
C43 C44 H44C 109.5
H44A C44 H44C 109.5
H44B C44 H44C 109.5
C46 C45 C33 117.15(19)
C46 C45 H45A 108.0
C33 C45 H45A 108.0
C46 C45 H45B 108.0
C33 C45 H45B 108.0
H45A C45 H45B 107.3
C45 C46 H46A 109.5
C45 C46 H46B 109.5
H46A C46 H46B 109.5
C45 C46 H46C 109.5
H46A C46 H46C 109.5
H46B C46 H46C 109.5
C48 C47 C33 116.64(19)
C48 C47 H47A 108.1
C33 C47 H47A 108.1
C48 C47 H47B 108.1
C33 C47 H47B 108.1
H47A C47 H47B 107.3
C47 C48 H48A 109.5
C47 C48 H48B 109.5
H48A C48 H48B 109.5
C47 C48 H48C 109.5
H48A C48 H48C 109.5
H48B C48 H48C 109.5
C50 C49 C37 117.65(18)
C50 C49 H49A 107.9
C37 C49 H49A 107.9
C50 C49 H49B 107.9
C37 C49 H49B 107.9
H49A C49 H49B 107.2
C49 C50 H50A 109.5
C49 C50 H50B 109.5
H50A C50 H50B 109.5
C49 C50 H50C 109.5
H50A C50 H50C 109.5
H50B C50 H50C 109.5
C52 C51 C37 116.51(19)
C52 C51 H51A 108.2
C37 C51 H51A 108.2
C52 C51 H51B 108.2
C37 C51 H51B 108.2
H51A C51 H51B 107.3
C51 C52 H52A 109.5
C51 C52 H52B 109.5
H52A C52 H52B 109.5
C51 C52 H52C 109.5
H52A C52 H52C 109.5
H52B C52 H52C 109.5
C54 C53 C39 116.1(2)
C54 C53 H53A 108.3
C39 C53 H53A 108.3
C54 C53 H53B 108.3
C39 C53 H53B 108.3
H53A C53 H53B 107.4
C53 C54 H54A 109.5
C53 C54 H54B 109.5
H54A C54 H54B 109.5
C53 C54 H54C 109.5
H54A C54 H54C 109.5
H54B C54 H54C 109.5
C56 C55 C39 114.79(18)
C56 C55 H55A 108.6
C39 C55 H55A 108.6
C56 C55 H55B 108.6
C39 C55 H55B 108.6
H55A C55 H55B 107.5
C55 C56 H56A 109.5
C55 C56 H56B 109.5
H56A C56 H56B 109.5
C55 C56 H56C 109.5
H56A C56 H56C 109.5
H56B C56 H56C 109.5
O1 Li1 C1 125.5(2)
O1 Li1 B2 148.1(2)
C1 Li1 B2 86.14(17)
O1 Li1 B1 169.0(2)
C1 Li1 B1 43.82(12)
B2 Li1 B1 42.90(12)
O1 Li1 C12 106.72(18)
C1 Li1 C12 31.18(9)
B2 Li1 C12 99.60(17)
B1 Li1 C12 65.29(13)
O1 Li1 H2 117.4(8)
C1 Li1 H2 114.7(8)
B2 Li1 H2 31.5(7)
B1 Li1 H2 73.6(8)
C12 Li1 H2 117.1(7)
C60 O1 C57 108.79(17)
C60 O1 Li1 123.40(18)
C57 O1 Li1 127.00(18)
O1 C57 C58 106.94(19)
O1 C57 H57A 110.3
C58 C57 H57A 110.3
O1 C57 H57B 110.3
C58 C57 H57B 110.3
H57A C57 H57B 108.6
C59 C58 C57 103.98(19)
C59 C58 H58A 111.0
C57 C58 H58A 111.0
C59 C58 H58B 111.0
C57 C58 H58B 111.0
H58A C58 H58B 109.0
C60 C59 C58 102.57(19)
C60 C59 H59A 111.3
C58 C59 H59A 111.3
C60 C59 H59B 111.3
C58 C59 H59B 111.3
H59A C59 H59B 109.2
O1 C60 C59 104.18(18)
O1 C60 H60A 110.9
C59 C60 H60A 110.9
O1 C60 H60B 110.9
C59 C60 H60B 110.9
H60A C60 H60B 108.9
O2A Li2A C29 128.6(4)
O2A Li2A B2 171.7(5)
C29 Li2A B2 44.12(17)
O2A Li2A B1 145.0(5)
C29 Li2A B1 85.9(3)
B2 Li2A B1 43.06(17)
O2A Li2A C30 110.5(4)
C29 Li2A C30 30.72(13)
B2 Li2A C30 65.0(2)
B1 Li2A C30 96.9(3)
O2A Li2A H1 115.0(8)
C29 Li2A H1 110.9(7)
B2 Li2A H1 73.3(7)
B1 Li2A H1 32.5(7)
C30 Li2A H1 107.7(7)
C61A O2A C64A 102.3(7)
C61A O2A Li2A 133.0(5)
C64A O2A Li2A 114.7(6)
O2A C61A C62A 100.7(6)
O2A C61A H61A 111.6
C62A C61A H61A 111.6
O2A C61A H61B 111.6
C62A C61A H61B 111.6
H61A C61A H61B 109.4
C63A C62A C61A 107.5(5)
C63A C62A H62A 110.2
C61A C62A H62A 110.2
C63A C62A H62B 110.2
C61A C62A H62B 110.2
H62A C62A H62B 108.5
C62A C63A C64A 104.8(7)
C62A C63A H63A 110.8
C64A C63A H63A 110.8
C62A C63A H63B 110.8
C64A C63A H63B 110.8
H63A C63A H63B 108.9
C63A C64A O2A 105.2(7)
C63A C64A H64A 110.7
O2A C64A H64A 110.7
C63A C64A H64B 110.7
O2A C64A H64B 110.7
H64A C64A H64B 108.8
O2B Li2B C29 118.4(6)
O2B Li2B B1 149.2(6)
C29 Li2B B1 84.8(4)
O2B Li2B B2 152.9(6)
C29 Li2B B2 42.9(2)
B1 Li2B B2 42.0(2)
O2B Li2B C30 106.0(5)
C29 Li2B C30 34.49(17)
B1 Li2B C30 104.4(4)
B2 Li2B C30 68.7(3)
O2B Li2B C41 109.1(5)
C29 Li2B C41 86.1(3)
B1 Li2B C41 91.4(4)
B2 Li2B C41 90.9(4)
C30 Li2B C41 58.1(2)
O2B Li2B H1 124.6(9)
C29 Li2B H1 115.6(9)
B1 Li2B H1 31.8(7)
B2 Li2B H1 73.5(8)
C30 Li2B H1 125.7(9)
C41 Li2B H1 85.6(8)
C61B O2B C64B 102.3(10)
C61B O2B Li2B 119.3(7)
C64B O2B Li2B 125.9(8)
O2B C61B C62B 87.2(6)
O2B C61B H61C 114.1
C62B C61B H61C 114.1
O2B C61B H61D 114.1
C62B C61B H61D 114.1
H61C C61B H61D 111.3
C63B C62B C61B 104.1(9)
C63B C62B H62C 110.9
C61B C62B H62C 110.9
C63B C62B H62D 110.9
C61B C62B H62D 110.9
H62C C62B H62D 109.0
C62B C63B C64B 105.0(9)
C62B C63B H63C 110.8
C64B C63B H63C 110.8
C62B C63B H63D 110.8
C64B C63B H63D 110.8
H63C C63B H63D 108.8
C63B C64B O2B 95.9(9)
C63B C64B H64C 112.6
O2B C64B H64C 112.6
C63B C64B H64D 112.6
O2B C64B H64D 112.6
H64C C64B H64D 110.1

loop_
_geom_bond_atom_site_label_1
_geom_bond_atom_site_label_2
_geom_bond_distance
B1 B2 1.616(4)
B1 C1 1.646(3)
B1 Li2A 2.204(8)
B1 Li2B 2.217(10)
B1 Li1 2.223(5)
B1 H1 1.18(2)
C1 C12 1.432(3)
C1 C2 1.443(3)
C1 Li1 2.186(5)
C2 C6 1.402(3)
C2 C3 1.539(3)
C3 C15 1.533(3)
C3 C13 1.545(3)
C3 C4 1.554(3)
C4 C5 1.543(3)
C4 H4A 0.9900
C4 H4B 0.9900
C5 C6 1.522(3)
C5 C17 1.538(3)
C5 C19 1.547(3)
C6 C7 1.379(3)
C7 C8 1.380(3)
C7 H7 0.9500
C8 C12 1.402(3)
C8 C9 1.523(3)
C9 C21 1.533(3)
C9 C23 1.541(3)
C9 C10 1.542(3)
C10 C11 1.557(3)
C10 H10A 0.9900
C10 H10B 0.9900
C11 C12 1.539(3)
C11 C27 1.541(3)
C11 C25 1.544(3)
C12 Li1 2.747(5)
C13 C14 1.520(3)
C13 H13A 0.9900
C13 H13B 0.9900
C14 H14A 0.9800
C14 H14B 0.9800
C14 H14C 0.9800
C15 C16 1.503(3)
C15 H15A 0.9900
C15 H15B 0.9900
C16 H16A 0.9800
C16 H16B 0.9800
C16 H16C 0.9800
C17 C18 1.522(3)
C17 H17A 0.9900
C17 H17B 0.9900
C18 H18A 0.9800
C18 H18B 0.9800
C18 H18C 0.9800
C19 C20 1.520(3)
C19 H19A 0.9900
C19 H19B 0.9900
C20 H20A 0.9800
C20 H20B 0.9800
C20 H20C 0.9800
C21 C22 1.526(3)
C21 H21A 0.9900
C21 H21B 0.9900
C22 H22A 0.9800
C22 H22B 0.9800
C22 H22C 0.9800
C23 C24 1.520(3)
C23 H23A 0.9900
C23 H23B 0.9900
C24 H24A 0.9800
C24 H24B 0.9800
C24 H24C 0.9800
C25 C26 1.513(3)
C25 H25A 0.9900
C25 H25B 0.9900
C26 H26A 0.9800
C26 H26B 0.9800
C26 H26C 0.9800
C27 C28 1.520(3)
C27 H27A 0.9900
C27 H27B 0.9900
C28 H28A 0.9800
C28 H28B 0.9800
C28 H28C 0.9800
B2 C29 1.646(3)
B2 Li1 2.194(5)
B2 Li2A 2.199(8)
B2 Li2B 2.283(11)
B2 H2 1.16(2)
C29 C30 1.434(3)
C29 C40 1.442(3)
C29 Li2A 2.185(8)
C29 Li2B 2.214(11)
C30 C34 1.400(3)
C30 C31 1.549(3)
C30 Li2B 2.520(11)
C30 Li2A 2.778(8)
C31 C43 1.538(3)
C31 C41 1.545(3)
C31 C32 1.551(3)
C32 C33 1.539(3)
C32 H32A 0.9900
C32 H32B 0.9900
C33 C34 1.513(3)
C33 C47 1.539(3)
C33 C45 1.548(3)
C34 C35 1.378(3)
C35 C36 1.382(3)
C35 H35 0.9500
C36 C40 1.393(3)
C36 C37 1.517(3)
C37 C51 1.537(3)
C37 C38 1.539(3)
C37 C49 1.544(3)
C38 C39 1.549(3)
C38 H38A 0.9900
C38 H38B 0.9900
C39 C53 1.537(3)
C39 C55 1.538(3)
C39 C40 1.546(3)
C41 C42 1.525(3)
C41 Li2B 2.764(11)
C41 H41A 0.9900
C41 H41B 0.9900
C42 H42A 0.9800
C42 H42B 0.9800
C42 H42C 0.9800
C43 C44 1.523(3)
C43 H43A 0.9900
C43 H43B 0.9900
C44 H44A 0.9800
C44 H44B 0.9800
C44 H44C 0.9800
C45 C46 1.517(3)
C45 H45A 0.9900
C45 H45B 0.9900
C46 H46A 0.9800
C46 H46B 0.9800
C46 H46C 0.9800
C47 C48 1.528(4)
C47 H47A 0.9900
C47 H47B 0.9900
C48 H48A 0.9800
C48 H48B 0.9800
C48 H48C 0.9800
C49 C50 1.526(3)
C49 H49A 0.9900
C49 H49B 0.9900
C50 H50A 0.9800
C50 H50B 0.9800
C50 H50C 0.9800
C51 C52 1.513(3)
C51 H51A 0.9900
C51 H51B 0.9900
C52 H52A 0.9800
C52 H52B 0.9800
C52 H52C 0.9800
C53 C54 1.524(3)
C53 H53A 0.9900
C53 H53B 0.9900
C54 H54A 0.9800
C54 H54B 0.9800
C54 H54C 0.9800
C55 C56 1.515(3)
C55 H55A 0.9900
C55 H55B 0.9900
C56 H56A 0.9800
C56 H56B 0.9800
C56 H56C 0.9800
Li1 O1 1.867(4)
Li1 H2 1.71(2)
O1 C60 1.435(2)
O1 C57 1.437(3)
C57 C58 1.518(3)
C57 H57A 0.9900
C57 H57B 0.9900
C58 C59 1.516(3)
C58 H58A 0.9900
C58 H58B 0.9900
C59 C60 1.510(3)
C59 H59A 0.9900
C59 H59B 0.9900
C60 H60A 0.9900
C60 H60B 0.9900
Li2A O2A 1.852(10)
Li2A H1 1.84(2)
O2A C61A 1.480(4)
O2A C64A 1.498(4)
C61A C62A 1.506(5)
C61A H61A 0.9900
C61A H61B 0.9900
C62A C63A 1.477(5)
C62A H62A 0.9900
C62A H62B 0.9900
C63A C64A 1.483(5)
C63A H63A 0.9900
C63A H63B 0.9900
C64A H64A 0.9900
C64A H64B 0.9900
Li2B O2B 1.904(14)
Li2B H1 1.70(2)
O2B C61B 1.482(5)
O2B C64B 1.503(5)
C61B C62B 1.505(5)
C61B H61C 0.9900
C61B H61D 0.9900
C62B C63B 1.480(5)
C62B H62C 0.9900
C62B H62D 0.9900
C63B C64B 1.490(5)
C63B H63C 0.9900
C63B H63D 0.9900
C64B H64C 0.9900
C64B H64D 0.9900

loop_
_geom_torsion_atom_site_label_1
_geom_torsion_atom_site_label_2
_geom_torsion_atom_site_label_3
_geom_torsion_atom_site_label_4
_geom_torsion
B2 B1 C1 C12 68.9(3)
Li2A B1 C1 C12 -168.3(5)
Li2B B1 C1 C12 -138.9(7)
Li1 B1 C1 C12 83.9(2)
B2 B1 C1 C2 -115.3(3)
Li2A B1 C1 C2 7.5(6)
Li2B B1 C1 C2 36.9(8)
Li1 B1 C1 C2 -100.3(2)
B2 B1 C1 Li1 -15.0(3)
Li2A B1 C1 Li1 107.7(5)
Li2B B1 C1 Li1 137.2(7)
C12 C1 C2 C6 -3.0(3)
B1 C1 C2 C6 -179.2(2)
Li1 C1 C2 C6 103.7(2)
C12 C1 C2 C3 174.1(2)
B1 C1 C2 C3 -2.1(3)
Li1 C1 C2 C3 -79.1(3)
C6 C2 C3 C15 -117.3(2)
C1 C2 C3 C15 65.3(3)
C6 C2 C3 C13 119.7(2)
C1 C2 C3 C13 -57.7(3)
C6 C2 C3 C4 2.9(2)
C1 C2 C3 C4 -174.5(2)
C15 C3 C4 C5 116.3(2)
C2 C3 C4 C5 -5.6(2)
C13 C3 C4 C5 -126.63(19)
C3 C4 C5 C6 5.9(2)
C3 C4 C5 C17 122.07(19)
C3 C4 C5 C19 -114.2(2)
C1 C2 C6 C7 1.1(3)
C3 C2 C6 C7 -176.5(2)
C1 C2 C6 C5 178.43(19)
C3 C2 C6 C5 0.8(3)
C17 C5 C6 C7 55.3(3)
C4 C5 C6 C7 173.0(2)
C19 C5 C6 C7 -69.1(3)
C17 C5 C6 C2 -121.9(2)
C4 C5 C6 C2 -4.2(2)
C19 C5 C6 C2 113.7(2)
C2 C6 C7 C8 0.6(3)
C5 C6 C7 C8 -176.4(2)
C6 C7 C8 C12 -0.2(3)
C6 C7 C8 C9 177.6(2)
C7 C8 C9 C21 -43.1(3)
C12 C8 C9 C21 134.9(2)
C7 C8 C9 C23 81.6(3)
C12 C8 C9 C23 -100.3(2)
C7 C8 C9 C10 -162.1(2)
C12 C8 C9 C10 16.0(2)
C8 C9 C10 C11 -19.5(2)
C21 C9 C10 C11 -138.19(19)
C23 C9 C10 C11 97.8(2)
C9 C10 C11 C12 16.6(2)
C9 C10 C11 C27 -103.8(2)
C9 C10 C11 C25 134.70(19)
C7 C8 C12 C1 -1.9(3)
C9 C8 C12 C1 179.93(19)
C7 C8 C12 C11 172.01(19)
C9 C8 C12 C11 -6.1(3)
C7 C8 C12 Li1 -65.8(3)
C9 C8 C12 Li1 116.1(2)
C2 C1 C12 C8 3.4(3)
B1 C1 C12 C8 179.5(2)
Li1 C1 C12 C8 -111.0(2)
C2 C1 C12 C11 -169.3(2)
B1 C1 C12 C11 6.8(3)
Li1 C1 C12 C11 76.2(2)
C2 C1 C12 Li1 114.5(2)
B1 C1 C12 Li1 -69.4(2)
C27 C11 C12 C8 112.9(2)
C25 C11 C12 C8 -123.62(19)
C10 C11 C12 C8 -6.6(2)
C27 C11 C12 C1 -73.6(3)
C25 C11 C12 C1 49.9(3)
C10 C11 C12 C1 167.0(2)
C27 C11 C12 Li1 -21.5(2)
C25 C11 C12 Li1 101.98(18)
C10 C11 C12 Li1 -140.97(16)
C15 C3 C13 C14 -167.43(19)
C2 C3 C13 C14 -41.2(3)
C4 C3 C13 C14 73.1(2)
C2 C3 C15 C16 57.1(3)
C13 C3 C15 C16 -176.2(2)
C4 C3 C15 C16 -58.9(3)
C6 C5 C17 C18 177.09(19)
C4 C5 C17 C18 65.4(2)
C19 C5 C17 C18 -57.4(3)
C6 C5 C19 C20 70.6(3)
C17 C5 C19 C20 -52.6(3)
C4 C5 C19 C20 -176.2(2)
C8 C9 C21 C22 -178.11(18)
C23 C9 C21 C22 57.3(2)
C10 C9 C21 C22 -65.7(2)
C8 C9 C23 C24 -64.7(2)
C21 C9 C23 C24 60.2(3)
C10 C9 C23 C24 -175.59(18)
C12 C11 C25 C26 46.4(2)
C27 C11 C25 C26 171.13(18)
C10 C11 C25 C26 -66.8(2)
C12 C11 C27 C28 -177.89(18)
C25 C11 C27 C28 58.2(2)
C10 C11 C27 C28 -63.0(2)
C1 B1 B2 C29 174.2(2)
Li2A B1 B2 C29 22.8(3)
Li2B B1 B2 C29 6.9(4)
Li1 B1 B2 C29 159.3(3)
C1 B1 B2 Li1 14.9(3)
Li2A B1 B2 Li1 -136.4(3)
Li2B B1 B2 Li1 -152.4(3)
C1 B1 B2 Li2A 151.4(3)
Li2B B1 B2 Li2A -15.9(3)
Li1 B1 B2 Li2A 136.4(3)
C1 B1 B2 Li2B 167.3(4)
Li2A B1 B2 Li2B 15.9(3)
Li1 B1 B2 Li2B 152.4(3)
B1 B2 C29 C30 62.3(3)
Li1 B2 C29 C30 -162.1(4)
Li2A B2 C29 C30 85.3(3)
Li2B B2 C29 C30 69.2(3)
B1 B2 C29 C40 -118.8(3)
Li1 B2 C29 C40 16.7(5)
Li2A B2 C29 C40 -95.8(3)
Li2B B2 C29 C40 -111.9(4)
B1 B2 C29 Li2A -23.0(3)
Li1 B2 C29 Li2A 112.5(5)
Li2B B2 C29 Li2A -16.1(3)
B1 B2 C29 Li2B -6.9(4)
Li1 B2 C29 Li2B 128.6(5)
Li2A B2 C29 Li2B 16.1(3)
C40 C29 C30 C34 5.4(3)
B2 C29 C30 C34 -175.6(2)
Li2A C29 C30 C34 -106.2(3)
Li2B C29 C30 C34 -113.1(3)
C40 C29 C30 C31 -165.2(2)
B2 C29 C30 C31 13.8(3)
Li2A C29 C30 C31 83.2(3)
Li2B C29 C30 C31 76.3(3)
C40 C29 C30 Li2B 118.5(3)
B2 C29 C30 Li2B -62.5(3)
Li2A C29 C30 Li2B 6.9(4)
C40 C29 C30 Li2A 111.7(3)
B2 C29 C30 Li2A -69.4(3)
Li2B C29 C30 Li2A -6.9(4)
C34 C30 C31 C43 -126.17(19)
C29 C30 C31 C43 45.4(3)
Li2B C30 C31 C43 104.5(3)
Li2A C30 C31 C43 99.9(2)
C34 C30 C31 C41 111.7(2)
C29 C30 C31 C41 -76.7(3)
Li2B C30 C31 C41 -17.7(3)
Li2A C30 C31 C41 -22.2(3)
C34 C30 C31 C32 -7.6(2)
C29 C30 C31 C32 164.0(2)
Li2B C30 C31 C32 -137.0(3)
Li2A C30 C31 C32 -141.6(2)
C43 C31 C32 C33 137.33(19)
C41 C31 C32 C33 -100.7(2)
C30 C31 C32 C33 19.7(2)
C31 C32 C33 C34 -23.5(2)
C31 C32 C33 C47 -145.30(19)
C31 C32 C33 C45 94.2(2)
C29 C30 C34 C35 -2.2(3)
C31 C30 C34 C35 169.95(19)
Li2B C30 C34 C35 -76.5(4)
Li2A C30 C34 C35 -63.3(3)
C29 C30 C34 C33 -179.68(19)
C31 C30 C34 C33 -7.5(2)
Li2B C30 C34 C33 106.0(3)
Li2A C30 C34 C33 119.3(3)
C47 C33 C34 C35 -37.6(3)
C32 C33 C34 C35 -158.1(2)
C45 C33 C34 C35 85.5(3)
C47 C33 C34 C30 139.7(2)
C32 C33 C34 C30 19.2(2)
C45 C33 C34 C30 -97.2(2)
C30 C34 C35 C36 -1.8(3)
C33 C34 C35 C36 175.4(2)
C34 C35 C36 C40 2.0(3)
C34 C35 C36 C37 -179.1(2)
C35 C36 C37 C51 47.5(3)
C40 C36 C37 C51 -133.5(2)
C35 C36 C37 C38 167.9(2)
C40 C36 C37 C38 -13.2(2)
C35 C36 C37 C49 -75.4(3)
C40 C36 C37 C49 103.5(2)
C36 C37 C38 C39 18.6(2)
C51 C37 C38 C39 139.39(18)
C49 C37 C38 C39 -100.0(2)
C37 C38 C39 C53 99.9(2)
C37 C38 C39 C55 -139.37(18)
C37 C38 C39 C40 -17.5(2)
C35 C36 C40 C29 1.6(3)
C37 C36 C40 C29 -177.31(19)
C35 C36 C40 C39 -178.47(19)
C37 C36 C40 C39 2.6(2)
C30 C29 C40 C36 -5.2(3)
B2 C29 C40 C36 175.9(2)
Li2A C29 C40 C36 101.6(3)
Li2B C29 C40 C36 91.6(4)
C30 C29 C40 C39 175.0(2)
B2 C29 C40 C39 -4.0(3)
Li2A C29 C40 C39 -78.3(3)
Li2B C29 C40 C39 -88.2(4)
C53 C39 C40 C36 -109.1(2)
C55 C39 C40 C36 126.3(2)
C38 C39 C40 C36 9.2(2)
C53 C39 C40 C29 70.8(3)
C55 C39 C40 C29 -53.8(3)
C38 C39 C40 C29 -170.9(2)
C43 C31 C41 C42 63.7(2)
C30 C31 C41 C42 -173.68(18)
C32 C31 C41 C42 -59.6(2)
C43 C31 C41 Li2B -106.7(3)
C30 C31 C41 Li2B 15.9(3)
C32 C31 C41 Li2B 130.1(3)
C41 C31 C43 C44 177.74(17)
C30 C31 C43 C44 53.6(2)
C32 C31 C43 C44 -59.2(2)
C34 C33 C45 C46 -66.1(3)
C47 C33 C45 C46 60.2(3)
C32 C33 C45 C46 -177.1(2)
C34 C33 C47 C48 -52.5(3)
C32 C33 C47 C48 61.6(3)
C45 C33 C47 C48 -177.22(19)
C36 C37 C49 C50 63.1(3)
C51 C37 C49 C50 -62.3(3)
C38 C37 C49 C50 174.8(2)
C36 C37 C51 C52 52.9(3)
C38 C37 C51 C52 -61.0(3)
C49 C37 C51 C52 177.80(19)
C55 C39 C53 C54 -55.2(3)
C40 C39 C53 C54 177.51(19)
C38 C39 C53 C54 64.3(3)
C53 C39 C55 C56 -163.27(19)
C40 C39 C55 C56 -38.8(3)
C38 C39 C55 C56 75.4(2)
C12 C1 Li1 O1 60.2(3)
C2 C1 Li1 O1 -58.2(3)
B1 C1 Li1 O1 -176.0(3)
C12 C1 Li1 B2 -115.73(18)
C2 C1 Li1 B2 125.85(18)
B1 C1 Li1 B2 8.04(14)
C12 C1 Li1 B1 -123.77(18)
C2 C1 Li1 B1 117.81(19)
C2 C1 Li1 C12 -118.4(2)
B1 C1 Li1 C12 123.77(18)
B1 B2 Li1 O1 178.1(5)
C29 B2 Li1 O1 31.4(8)
Li2A B2 Li1 O1 130.1(5)
Li2B B2 Li1 O1 145.0(5)
B1 B2 Li1 C1 -8.18(14)
C29 B2 Li1 C1 -154.9(4)
Li2A B2 Li1 C1 -56.2(3)
Li2B B2 Li1 C1 -41.3(4)
C29 B2 Li1 B1 -146.7(5)
Li2A B2 Li1 B1 -48.0(3)
Li2B B2 Li1 B1 -33.1(4)
B1 B2 Li1 C12 -36.41(15)
C29 B2 Li1 C12 176.9(4)
Li2A B2 Li1 C12 -84.4(3)
Li2B B2 Li1 C12 -69.5(4)
B2 B1 Li1 O1 -174.8(14)
C1 B1 Li1 O1 17.0(14)
Li2A B1 Li1 O1 -127.9(14)
Li2B B1 Li1 O1 -139.4(14)
B2 B1 Li1 C1 168.2(2)
Li2A B1 Li1 C1 -144.9(3)
Li2B B1 Li1 C1 -156.4(4)
C1 B1 Li1 B2 -168.2(2)
Li2A B1 Li1 B2 46.9(3)
Li2B B1 Li1 B2 35.4(4)
B2 B1 Li1 C12 139.89(17)
C1 B1 Li1 C12 -28.28(10)
Li2A B1 Li1 C12 -173.2(3)
Li2B B1 Li1 C12 175.3(4)
C8 C12 Li1 O1 -25.4(3)
C1 C12 Li1 O1 -132.5(3)
C11 C12 Li1 O1 99.4(2)
C8 C12 Li1 C1 107.1(2)
C11 C12 Li1 C1 -128.1(2)
C8 C12 Li1 B2 172.8(2)
C1 C12 Li1 B2 65.72(19)
C11 C12 Li1 B2 -62.4(2)
C8 C12 Li1 B1 146.4(2)
C1 C12 Li1 B1 39.31(15)
C11 C12 Li1 B1 -88.77(17)
C1 Li1 O1 C60 0.5(4)
B2 Li1 O1 C60 172.7(4)
B1 Li1 O1 C60 -13.9(15)
C12 Li1 O1 C60 28.5(3)
C1 Li1 O1 C57 -168.1(2)
B2 Li1 O1 C57 4.2(6)
B1 Li1 O1 C57 177.5(13)
C12 Li1 O1 C57 -140.14(19)
C60 O1 C57 C58 -11.5(2)
Li1 O1 C57 C58 158.4(2)
O1 C57 C58 C59 -12.1(3)
C57 C58 C59 C60 29.6(2)
C57 O1 C60 C59 30.7(2)
Li1 O1 C60 C59 -139.7(2)
C58 C59 C60 O1 -37.0(2)
C30 C29 Li2A O2A 62.2(5)
C40 C29 Li2A O2A -55.5(6)
B2 C29 Li2A O2A -174.6(6)
Li2B C29 Li2A O2A 89.2(15)
C30 C29 Li2A B2 -123.17(19)
C40 C29 Li2A B2 119.2(2)
Li2B C29 Li2A B2 -96.2(15)
C30 C29 Li2A B1 -111.0(2)
C40 C29 Li2A B1 131.3(2)
B2 C29 Li2A B1 12.18(17)
Li2B C29 Li2A B1 -84.0(14)
C40 C29 Li2A C30 -117.7(2)
B2 C29 Li2A C30 123.17(19)
Li2B C29 Li2A C30 27.0(15)
B1 B2 Li2A C29 162.1(2)
Li1 B2 Li2A C29 -149.6(2)
Li2B B2 Li2A C29 82.2(15)
C29 B2 Li2A B1 -162.1(2)
Li1 B2 Li2A B1 48.4(3)
Li2B B2 Li2A B1 -79.8(15)
B1 B2 Li2A C30 133.9(2)
C29 B2 Li2A C30 -28.15(11)
Li1 B2 Li2A C30 -177.7(2)
Li2B B2 Li2A C30 54.1(15)
B2 B1 Li2A O2A 176.9(8)
C1 B1 Li2A O2A 38.3(11)
Li2B B1 Li2A O2A -85.1(17)
Li1 B1 Li2A O2A 130.3(7)
B2 B1 Li2A C29 -12.42(17)
C1 B1 Li2A C29 -151.0(4)
Li2B B1 Li2A C29 85.6(15)
Li1 B1 Li2A C29 -59.0(3)
C1 B1 Li2A B2 -138.6(5)
Li2B B1 Li2A B2 98.1(15)
Li1 B1 Li2A B2 -46.6(3)
B2 B1 Li2A C30 -41.13(19)
C1 B1 Li2A C30 -179.7(3)
Li2B B1 Li2A C30 56.9(14)
Li1 B1 Li2A C30 -87.8(3)
C34 C30 Li2A O2A -24.1(5)
C29 C30 Li2A O2A -132.5(5)
C31 C30 Li2A O2A 103.1(4)
Li2B C30 Li2A O2A 79.6(17)
C34 C30 Li2A C29 108.4(3)
C31 C30 Li2A C29 -124.4(2)
Li2B C30 Li2A C29 -147.9(17)
C34 C30 Li2A B2 148.4(2)
C29 C30 Li2A B2 40.01(17)
C31 C30 Li2A B2 -84.4(2)
Li2B C30 Li2A B2 -107.9(17)
C34 C30 Li2A B1 178.1(2)
C29 C30 Li2A B1 69.7(3)
C31 C30 Li2A B1 -54.7(3)
Li2B C30 Li2A B1 -78.2(16)
C29 Li2A O2A C61A -118.8(7)
B1 Li2A O2A C61A 49.3(11)
C30 Li2A O2A C61A -89.9(7)
C29 Li2A O2A C64A 19.7(8)
B1 Li2A O2A C64A -172.2(8)
C30 Li2A O2A C64A 48.5(6)
C64A O2A C61A C62A 43.2(7)
Li2A O2A C61A C62A -174.9(5)
O2A C61A C62A C63A -32.8(8)
C61A C62A C63A C64A 9.0(8)
C62A C63A C64A O2A 18.4(9)
C61A O2A C64A C63A -39.3(8)
Li2A O2A C64A C63A 170.5(6)
C30 C29 Li2B O2B 76.5(6)
C40 C29 Li2B O2B -37.6(7)
B2 C29 Li2B O2B -154.9(7)
Li2A C29 Li2B O2B -76.7(15)
C30 C29 Li2B B1 -124.9(3)
C40 C29 Li2B B1 121.0(3)
B2 C29 Li2B B1 3.7(2)
Li2A C29 Li2B B1 81.9(14)
C30 C29 Li2B B2 -128.6(2)
C40 C29 Li2B B2 117.3(2)
Li2A C29 Li2B B2 78.2(14)
C40 C29 Li2B C30 -114.0(2)
B2 C29 Li2B C30 128.6(2)
Li2A C29 Li2B C30 -153.2(15)
C30 C29 Li2B C41 -33.2(2)
C40 C29 Li2B C41 -147.24(19)
B2 C29 Li2B C41 95.5(2)
Li2A C29 Li2B C41 173.6(16)
B2 B1 Li2B O2B 137.4(13)
C1 B1 Li2B O2B -21.4(18)
Li2A B1 Li2B O2B 61.0(15)
Li1 B1 Li2B O2B 103.0(12)
B2 B1 Li2B C29 -3.8(2)
C1 B1 Li2B C29 -162.7(5)
Li2A B1 Li2B C29 -80.2(15)
Li1 B1 Li2B C29 -38.2(5)
C1 B1 Li2B B2 -158.9(6)
Li2A B1 Li2B B2 -76.4(15)
Li1 B1 Li2B B2 -34.4(4)
B2 B1 Li2B C30 -32.4(3)
C1 B1 Li2B C30 168.7(4)
Li2A B1 Li2B C30 -108.8(16)
Li1 B1 Li2B C30 -66.9(5)
B2 B1 Li2B C41 -89.7(3)
C1 B1 Li2B C41 111.4(6)
Li2A B1 Li2B C41 -166.1(17)
Li1 B1 Li2B C41 -124.2(3)
B1 B2 Li2B O2B -130.4(13)
C29 B2 Li2B O2B 55.2(12)
Li1 B2 Li2B O2B -96.5(13)
Li2A B2 Li2B O2B -36.3(12)
B1 B2 Li2B C29 174.5(3)
Li1 B2 Li2B C29 -151.7(3)
Li2A B2 Li2B C29 -91.4(15)
C29 B2 Li2B B1 -174.5(3)
Li1 B2 Li2B B1 33.8(4)
Li2A B2 Li2B B1 94.1(15)
B1 B2 Li2B C30 146.1(3)
C29 B2 Li2B C30 -28.33(12)
Li1 B2 Li2B C30 180.0(2)
Li2A B2 Li2B C30 -119.8(16)
B1 B2 Li2B C41 91.1(3)
C29 B2 Li2B C41 -83.3(3)
Li1 B2 Li2B C41 124.9(3)
Li2A B2 Li2B C41 -174.8(17)
C34 C30 Li2B O2B -5.6(7)
C29 C30 Li2B O2B -117.2(6)
C31 C30 Li2B O2B 113.5(5)
Li2A C30 Li2B O2B -88.9(17)
C34 C30 Li2B C29 111.6(3)
C31 C30 Li2B C29 -129.3(2)
Li2A C30 Li2B C29 28.2(15)
C34 C30 Li2B B1 169.1(3)
C29 C30 Li2B B1 57.5(3)
C31 C30 Li2B B1 -71.9(4)
Li2A C30 Li2B B1 85.7(17)
C34 C30 Li2B B2 146.4(2)
C29 C30 Li2B B2 34.79(17)
C31 C30 Li2B B2 -94.5(2)
Li2A C30 Li2B B2 63.0(16)
C34 C30 Li2B C41 -108.4(2)
C29 C30 Li2B C41 139.9(3)
C31 C30 Li2B C41 10.64(17)
Li2A C30 Li2B C41 168.2(17)
C42 C41 Li2B O2B 92.1(7)
C31 C41 Li2B O2B -107.9(5)
C42 C41 Li2B C29 -149.2(4)
C31 C41 Li2B C29 10.8(3)
C42 C41 Li2B B1 -64.5(7)
C31 C41 Li2B B1 95.6(3)
C42 C41 Li2B B2 -106.5(6)
C31 C41 Li2B B2 53.5(3)
C42 C41 Li2B C30 -170.6(5)
C31 C41 Li2B C30 -10.57(17)
C29 Li2B O2B C61B 179.9(7)
B1 Li2B O2B C61B 45.0(15)
B2 Li2B O2B C61B 140.5(12)
C30 Li2B O2B C61B -145.2(7)
C41 Li2B O2B C61B -84.0(8)
C29 Li2B O2B C64B 44.9(10)
B1 Li2B O2B C64B -89.9(15)
B2 Li2B O2B C64B 5.5(17)
C30 Li2B O2B C64B 79.9(9)
C41 Li2B O2B C64B 141.0(8)
C64B O2B C61B C62B -65.1(9)
Li2B O2B C61B C62B 150.8(7)
O2B C61B C62B C63B 53.5(9)
C61B C62B C63B C64B -25.9(10)
C62B C63B C64B O2B -14.3(10)
C61B O2B C64B C63B 52.0(9)
Li2B O2B C64B C63B -167.2(8)
